data_7013288
loop_
_publ_author_name
'Geary, Elaine A. M.'
'Hirata, Narukuni'
'Clifford, John'
'Durrant, James R.'
'Parsons, Simon'
'Dawson, Alice'
'Yellowlees, Lesley J.'
'Robertson, Neil'

_publ_section_title
;
 Synthesis, structure and properties of
 [Pt(2,2?-bipyridyl-5,5?-dicarboxylic acid)(3,4-toluenedithiolate)]:
 tuning molecular properties for application in dye-sensitised solar
 cells
;
_journal_issue 19
_journal_name_full 'Dalton Transactions'
_journal_page_first 3757
_journal_paper_doi 10.1039/b306241d
_journal_year 2003
_chemical_formula_moiety '[Pt1 N2 O4 C19 H12].[NC4H36]2.C2O1H6.C4O2H8'
_chemical_formula_sum 'C57 H98 N4 O7 Pt S2'
_chemical_formula_weight 1210.61
_chemical_name_systematic
;
?
;
_space_group_IT_number 14
_symmetry_cell_setting monoclinic
_symmetry_space_group_name_Hall '-P 2ybc'
_symmetry_space_group_name_H-M 'P 1 21/c 1'
_atom_sites_solution_hydrogens geom
_atom_sites_solution_primary direct
_atom_sites_solution_secondary difmap
_audit_creation_method SHELXL-97
_cell_angle_alpha 90.00
_cell_angle_beta 105.5480(10)
_cell_angle_gamma 90.00
_cell_formula_units_Z 4
_cell_length_a 16.4091(7)
_cell_length_b 14.4709(6)
_cell_length_c 27.5157(12)
_cell_measurement_reflns_used 6294
_cell_measurement_temperature 150(2)
_cell_measurement_theta_max 28.7
_cell_measurement_theta_min 2.2
_cell_volume 6294.6(5)
_computing_cell_refinement 'Bruker SMART'
_computing_data_collection 'Bruker SMART'
_computing_data_reduction 'Bruker SHELXTL'
_computing_molecular_graphics 'Bruker SHELXTL'
_computing_publication_material 'Bruker SHELXTL'
_computing_structure_refinement 'SHELXL-97 (Sheldrick, 1997)'
_computing_structure_solution 'SHELXS-97 (Sheldrick, 1990)'
_diffrn_ambient_temperature 150(2)
_diffrn_measured_fraction_theta_full 0.926
_diffrn_measured_fraction_theta_max 0.926
_diffrn_measurement_device_type 'CCD area detector'
_diffrn_measurement_method '\f and \w scans'
_diffrn_radiation_monochromator graphite
_diffrn_radiation_source 'fine-focus sealed tube'
_diffrn_radiation_type MoK\a
_diffrn_radiation_wavelength 0.71073
_diffrn_reflns_av_R_equivalents 0.0277
_diffrn_reflns_av_sigmaI/netI 0.0271
_diffrn_reflns_limit_h_max 21
_diffrn_reflns_limit_h_min -21
_diffrn_reflns_limit_k_max 19
_diffrn_reflns_limit_k_min -19
_diffrn_reflns_limit_l_max 37
_diffrn_reflns_limit_l_min -36
_diffrn_reflns_number 56147
_diffrn_reflns_theta_full 28.95
_diffrn_reflns_theta_max 28.95
_diffrn_reflns_theta_min 1.29
_exptl_absorpt_coefficient_mu 2.344
_exptl_absorpt_correction_T_max 0.350
_exptl_absorpt_correction_T_min 0.288
_exptl_absorpt_correction_type multi-scan
_exptl_absorpt_process_details sadabs
_exptl_crystal_colour block
_exptl_crystal_density_diffrn 1.277
_exptl_crystal_density_method 'not measured'
_exptl_crystal_description purple
_exptl_crystal_F_000 2536
_exptl_crystal_size_max 0.57
_exptl_crystal_size_mid 0.55
_exptl_crystal_size_min 0.45
_refine_diff_density_max 1.713
_refine_diff_density_min -0.634
_refine_diff_density_rms 0.095
_refine_ls_extinction_method none
_refine_ls_goodness_of_fit_ref 1.084
_refine_ls_hydrogen_treatment riding
_refine_ls_matrix_type full
_refine_ls_number_parameters 604
_refine_ls_number_reflns 15448
_refine_ls_number_restraints 0
_refine_ls_restrained_S_all 1.084
_refine_ls_R_factor_all 0.0362
_refine_ls_R_factor_gt 0.0301
_refine_ls_shift/su_max 0.003
_refine_ls_shift/su_mean 0.000
_refine_ls_structure_factor_coef Fsqd
_refine_ls_weighting_details 'calc w=1/[\s^2^(Fo^2^)+(0.0449P)^2^+1.7713P] where P=(Fo^2^+2Fc^2^)/3'
_refine_ls_weighting_scheme calc
_refine_ls_wR_factor_gt 0.0781
_refine_ls_wR_factor_ref 0.0802
_reflns_number_gt 13231
_reflns_number_total 15448
_reflns_threshold_expression >2sigma(I)
_cod_data_source_file b306241d.txt
_cod_data_source_block egippt
_cod_depositor_comments
;
The following automatic conversions were performed:
'_symmetry_cell_setting' value 'Monoclinic' changed to 'monoclinic'
according to '/home/saulius/struct/CIF-dictionaries/cif_core.dic'
dictionary named 'cif_core.dic' version 2.4.1 from
2010-06-29.

'_exptl_absorpt_correction_type' value 'multiscan' changed to
'multi-scan' according to
'/home/saulius/struct/CIF-dictionaries/cif_core.dic' dictionary named
'cif_core.dic' version 2.4.1 from 2010-06-29.

Automatic conversion script
Id: cif_fix_enum 1527 2010-12-29 10:47:43Z saulius 
;
_cod_original_sg_symbol_H-M P21/c
_cod_database_code 7013288

loop_
_symmetry_equiv_pos_as_xyz
'x, y, z'
'-x, y+1/2, -z+1/2'
'-x, -y, -z'
'x, -y-1/2, z-1/2'

loop_
_atom_site_label
_atom_site_type_symbol
_atom_site_fract_x
_atom_site_fract_y
_atom_site_fract_z
_atom_site_U_iso_or_equiv
_atom_site_adp_type
_atom_site_occupancy
_atom_site_symmetry_multiplicity
_atom_site_calc_flag
_atom_site_refinement_flags
_atom_site_disorder_assembly
_atom_site_disorder_group
Pt1 Pt 0.764799(6) 0.450285(6) 0.254827(3) 0.02803(4) Uani 1 1 d . B .
N1 N 0.86471(13) 0.45291(12) 0.31841(8) 0.0286(4) Uani 1 1 d . . .
C2 C 0.94756(16) 0.44806(15) 0.32050(10) 0.0308(5) Uani 1 1 d . . .
H2 H 0.9631 0.4422 0.2898 0.037 Uiso 1 1 calc R . .
C3 C 1.01059(16) 0.45113(15) 0.36487(10) 0.0316(5) Uani 1 1 d . . .
C31 C 1.10329(16) 0.44204(16) 0.36395(10) 0.0322(5) Uani 1 1 d . . .
O311 O 1.15778(12) 0.45565(12) 0.40534(8) 0.0401(4) Uani 1 1 d . . .
O312 O 1.11635(11) 0.42201(13) 0.32294(7) 0.0348(4) Uani 1 1 d . . .
C4 C 0.98752(17) 0.46061(19) 0.40950(11) 0.0418(6) Uani 1 1 d . . .
H4 H 1.0296 0.4642 0.4408 0.050 Uiso 1 1 calc R . .
C5 C 0.90247(18) 0.4648(2) 0.40813(11) 0.0450(7) Uani 1 1 d . . .
H5 H 0.8860 0.4708 0.4385 0.054 Uiso 1 1 calc R . .
C6 C 0.84217(16) 0.46006(17) 0.36267(11) 0.0351(5) Uani 1 1 d . . .
C7 C 0.75073(16) 0.45949(17) 0.35752(11) 0.0360(6) Uani 1 1 d . . .
C8 C 0.71600(18) 0.4639(2) 0.39812(11) 0.0440(7) Uani 1 1 d . . .
H8 H 0.7512 0.4702 0.4315 0.053 Uiso 1 1 calc R . .
C9 C 0.62862(18) 0.45893(18) 0.38904(12) 0.0411(6) Uani 1 1 d . . .
H9 H 0.6037 0.4630 0.4164 0.049 Uiso 1 1 calc R . .
C10 C 0.57815(16) 0.44826(15) 0.34092(11) 0.0339(5) Uani 1 1 d . . .
C101 C 0.48225(17) 0.43861(16) 0.33048(12) 0.0382(6) Uani 1 1 d . . .
O101 O 0.44267(12) 0.41533(14) 0.28699(8) 0.0488(5) Uani 1 1 d . . .
O102 O 0.45345(13) 0.45401(12) 0.36719(9) 0.0453(5) Uani 1 1 d . . .
C11 C 0.61602(16) 0.44480(15) 0.30171(11) 0.0334(5) Uani 1 1 d . . .
H11 H 0.5813 0.4377 0.2682 0.040 Uiso 1 1 calc R . .
N12 N 0.70106(13) 0.45116(12) 0.30941(9) 0.0301(4) Uani 1 1 d . . .
S13 S 0.64726(4) 0.44961(4) 0.19000(3) 0.03700(14) Uani 1 1 d . . .
C14 C 0.6841(2) 0.43584(17) 0.13621(11) 0.0402(6) Uani 1 1 d . . .
C15 C 0.6266(2) 0.4295(2) 0.08879(12) 0.0526(8) Uani 1 1 d . B .
H15 H 0.5677 0.4312 0.0860 0.063 Uiso 1 1 calc R . .
C16 C 0.6541(3) 0.4210(2) 0.04601(13) 0.0626(9) Uani 1 1 d . . .
H161 H 0.6143 0.4177 0.0138 0.075 Uiso 0.50 1 calc PR A 1
C20B C 0.5855(6) 0.4195(6) -0.0025(2) 0.071(2) Uani 0.50 1 d P B 2
H20D H 0.5302 0.4235 0.0047 0.107 Uiso 0.50 1 calc PR B 2
H20E H 0.5888 0.3619 -0.0206 0.107 Uiso 0.50 1 calc PR B 2
H20F H 0.5925 0.4722 -0.0234 0.107 Uiso 0.50 1 calc PR B 2
C17 C 0.7404(3) 0.4171(2) 0.04995(12) 0.0643(10) Uani 1 1 d . B .
H171 H 0.7597 0.4106 0.0205 0.077 Uiso 0.50 1 calc PR C 1
C20A C 0.7804(7) 0.4111(7) 0.0015(3) 0.099(3) Uani 0.50 1 d P B 2
H20A H 0.8422 0.4082 0.0134 0.148 Uiso 0.50 1 calc PR B 2
H20B H 0.7636 0.4659 -0.0198 0.148 Uiso 0.50 1 calc PR B 2
H20C H 0.7591 0.3555 -0.0182 0.148 Uiso 0.50 1 calc PR B 2
C18 C 0.7978(2) 0.4228(2) 0.09677(11) 0.0506(7) Uani 1 1 d . . .
H18 H 0.8567 0.4194 0.0994 0.061 Uiso 1 1 calc R B .
C19 C 0.77069(19) 0.43358(17) 0.14019(10) 0.0383(6) Uani 1 1 d . B .
S21 S 0.84399(4) 0.44951(4) 0.19942(3) 0.03361(13) Uani 1 1 d . . .
N4 N 0.31809(12) 0.23606(13) 0.38213(8) 0.0316(4) Uani 1 1 d . . .
C411 C 0.34015(16) 0.31204(16) 0.42228(10) 0.0346(5) Uani 1 1 d . . .
H41A H 0.3846 0.3518 0.4151 0.041 Uiso 1 1 calc R . .
H41B H 0.2894 0.3510 0.4193 0.041 Uiso 1 1 calc R . .
C412 C 0.37057(19) 0.27793(19) 0.47598(10) 0.0441(6) Uani 1 1 d . . .
H41C H 0.4204 0.2374 0.4793 0.053 Uiso 1 1 calc R . .
H41D H 0.3254 0.2409 0.4843 0.053 Uiso 1 1 calc R . .
C413 C 0.3944(2) 0.3581(2) 0.51294(11) 0.0494(7) Uani 1 1 d . . .
H41E H 0.3441 0.3977 0.5102 0.059 Uiso 1 1 calc R . .
H41F H 0.4384 0.3960 0.5040 0.059 Uiso 1 1 calc R . .
C414 C 0.4275(2) 0.3241(2) 0.56760(12) 0.0641(9) Uani 1 1 d . . .
H41G H 0.3814 0.2945 0.5782 0.096 Uiso 1 1 calc R . .
H41H H 0.4490 0.3768 0.5897 0.096 Uiso 1 1 calc R . .
H41I H 0.4732 0.2795 0.5697 0.096 Uiso 1 1 calc R . .
C421 C 0.39359(16) 0.17445(16) 0.38376(10) 0.0360(5) Uani 1 1 d . . .
H42A H 0.3761 0.1274 0.3569 0.043 Uiso 1 1 calc R . .
H42B H 0.4085 0.1414 0.4165 0.043 Uiso 1 1 calc R . .
C422 C 0.47263(16) 0.22207(17) 0.37746(10) 0.0381(6) Uani 1 1 d . . .
H42C H 0.4950 0.2647 0.4061 0.046 Uiso 1 1 calc R . .
H42D H 0.4585 0.2588 0.3460 0.046 Uiso 1 1 calc R . .
C423 C 0.53940(19) 0.1504(2) 0.37546(15) 0.0592(8) Uani 1 1 d . . .
H42E H 0.5475 0.1088 0.4049 0.071 Uiso 1 1 calc R . .
H42F H 0.5189 0.1126 0.3446 0.071 Uiso 1 1 calc R . .
C424 C 0.6235(2) 0.1928(2) 0.37543(14) 0.0557(8) Uani 1 1 d . . .
H42G H 0.6160 0.2338 0.3462 0.083 Uiso 1 1 calc R . .
H42H H 0.6636 0.1437 0.3735 0.083 Uiso 1 1 calc R . .
H42I H 0.6453 0.2283 0.4065 0.083 Uiso 1 1 calc R . .
C431 C 0.24914(16) 0.17282(16) 0.39027(10) 0.0357(5) Uani 1 1 d . . .
H43A H 0.2708 0.1410 0.4230 0.043 Uiso 1 1 calc R . .
H43B H 0.2376 0.1249 0.3636 0.043 Uiso 1 1 calc R . .
C432 C 0.16616(16) 0.21989(17) 0.38995(11) 0.0389(6) Uani 1 1 d . . .
H43C H 0.1763 0.2672 0.4169 0.047 Uiso 1 1 calc R . .
H43D H 0.1430 0.2513 0.3572 0.047 Uiso 1 1 calc R . .
C433 C 0.10274(18) 0.1493(2) 0.39831(13) 0.0495(7) Uani 1 1 d . . .
H43E H 0.0934 0.1019 0.3715 0.059 Uiso 1 1 calc R . .
H43F H 0.1263 0.1180 0.4311 0.059 Uiso 1 1 calc R . .
C434 C 0.0188(2) 0.1931(2) 0.39808(14) 0.0587(8) Uani 1 1 d . . .
H43G H 0.0276 0.2393 0.4250 0.088 Uiso 1 1 calc R . .
H43H H -0.0201 0.1453 0.4036 0.088 Uiso 1 1 calc R . .
H43I H -0.0054 0.2229 0.3654 0.088 Uiso 1 1 calc R . .
C441 C 0.28955(15) 0.28556(16) 0.33168(9) 0.0312(5) Uani 1 1 d . . .
H44A H 0.2408 0.3256 0.3321 0.037 Uiso 1 1 calc R . .
H44B H 0.3360 0.3262 0.3279 0.037 Uiso 1 1 calc R . .
C442 C 0.26420(16) 0.22263(16) 0.28590(10) 0.0337(5) Uani 1 1 d . . .
H44C H 0.2161 0.1832 0.2882 0.040 Uiso 1 1 calc R . .
H44D H 0.3122 0.1819 0.2848 0.040 Uiso 1 1 calc R . .
C443 C 0.23906(16) 0.2814(2) 0.23828(10) 0.0393(6) Uani 1 1 d . . .
H44E H 0.2876 0.3205 0.2363 0.047 Uiso 1 1 calc R . .
H44F H 0.1919 0.3227 0.2401 0.047 Uiso 1 1 calc R . .
C444 C 0.21176(19) 0.2220(2) 0.19057(11) 0.0518(7) Uani 1 1 d . . .
H44G H 0.2589 0.1825 0.1880 0.078 Uiso 1 1 calc R . .
H44H H 0.1954 0.2622 0.1609 0.078 Uiso 1 1 calc R . .
H44I H 0.1635 0.1834 0.1923 0.078 Uiso 1 1 calc R . .
N2 N 0.74659(12) 0.13358(13) 0.20087(8) 0.0317(4) Uani 1 1 d . . .
C211 C 0.82095(15) 0.19598(17) 0.20073(10) 0.0361(5) Uani 1 1 d . . .
H21A H 0.8004 0.2469 0.1765 0.043 Uiso 1 1 calc R . .
H21B H 0.8418 0.2239 0.2346 0.043 Uiso 1 1 calc R . .
C212 C 0.89458(16) 0.14947(19) 0.18723(11) 0.0408(6) Uani 1 1 d . . .
H21C H 0.8772 0.1299 0.1514 0.049 Uiso 1 1 calc R . .
H21D H 0.9114 0.0936 0.2083 0.049 Uiso 1 1 calc R . .
C213 C 0.97023(17) 0.2157(2) 0.19565(12) 0.0476(7) Uani 1 1 d . . .
H21E H 1.0112 0.1908 0.1783 0.057 Uiso 1 1 calc R . .
H21F H 0.9502 0.2762 0.1801 0.057 Uiso 1 1 calc R . .
C214 C 1.01463(19) 0.2302(3) 0.25055(13) 0.0606(9) Uani 1 1 d . . .
H21G H 0.9742 0.2535 0.2681 0.091 Uiso 1 1 calc R . .
H21H H 1.0604 0.2752 0.2537 0.091 Uiso 1 1 calc R . .
H21I H 1.0382 0.1714 0.2656 0.091 Uiso 1 1 calc R . .
C221 C 0.77154(16) 0.05557(16) 0.23876(11) 0.0337(5) Uani 1 1 d . . .
H22A H 0.8141 0.0166 0.2289 0.040 Uiso 1 1 calc R . .
H22B H 0.7211 0.0167 0.2366 0.040 Uiso 1 1 calc R . .
C222 C 0.80746(19) 0.0851(2) 0.29326(11) 0.0438(6) Uani 1 1 d . . .
H22C H 0.7621 0.1135 0.3058 0.053 Uiso 1 1 calc R . .
H22D H 0.8519 0.1322 0.2952 0.053 Uiso 1 1 calc R . .
C223 C 0.84492(18) 0.0031(2) 0.32671(11) 0.0454(6) Uani 1 1 d . . .
H22E H 0.8557 0.0218 0.3625 0.055 Uiso 1 1 calc R . .
H22F H 0.8028 -0.0475 0.3206 0.055 Uiso 1 1 calc R . .
C224 C 0.9261(2) -0.0332(2) 0.31806(14) 0.0580(8) Uani 1 1 d . . .
H22G H 0.9162 -0.0519 0.2827 0.087 Uiso 1 1 calc R . .
H22H H 0.9456 -0.0866 0.3400 0.087 Uiso 1 1 calc R . .
H22I H 0.9693 0.0154 0.3258 0.087 Uiso 1 1 calc R . .
C231 C 0.71201(15) 0.08820(17) 0.14981(10) 0.0334(5) Uani 1 1 d . . .
H23A H 0.7565 0.0480 0.1431 0.040 Uiso 1 1 calc R . .
H23B H 0.6640 0.0481 0.1515 0.040 Uiso 1 1 calc R . .
C232 C 0.68238(18) 0.15408(19) 0.10596(10) 0.0422(6) Uani 1 1 d . . .
H23C H 0.7306 0.1917 0.1021 0.051 Uiso 1 1 calc R . .
H23D H 0.6391 0.1964 0.1125 0.051 Uiso 1 1 calc R . .
C233 C 0.6451(2) 0.0994(2) 0.05782(11) 0.0493(7) Uani 1 1 d . . .
H23E H 0.5957 0.0637 0.0616 0.059 Uiso 1 1 calc R . .
H23F H 0.6878 0.0549 0.0526 0.059 Uiso 1 1 calc R . .
C234 C 0.6175(2) 0.1626(3) 0.01152(13) 0.0666(9) Uani 1 1 d . . .
H23G H 0.5787 0.2099 0.0177 0.100 Uiso 1 1 calc R . .
H23H H 0.5889 0.1258 -0.0180 0.100 Uiso 1 1 calc R . .
H23I H 0.6674 0.1925 0.0053 0.100 Uiso 1 1 calc R . .
C241 C 0.68113(15) 0.19621(16) 0.21387(10) 0.0344(5) Uani 1 1 d . . .
H24A H 0.7064 0.2235 0.2475 0.041 Uiso 1 1 calc R . .
H24B H 0.6689 0.2476 0.1892 0.041 Uiso 1 1 calc R . .
C242 C 0.59824(15) 0.15117(17) 0.21453(11) 0.0367(5) Uani 1 1 d . . .
H24C H 0.6086 0.1014 0.2402 0.044 Uiso 1 1 calc R . .
H24D H 0.5717 0.1233 0.1812 0.044 Uiso 1 1 calc R . .
C243 C 0.53945(16) 0.22338(18) 0.22685(12) 0.0416(6) Uani 1 1 d . . .
H24E H 0.5663 0.2503 0.2604 0.050 Uiso 1 1 calc R . .
H24F H 0.5310 0.2738 0.2017 0.050 Uiso 1 1 calc R . .
C244 C 0.45402(18) 0.1832(2) 0.22701(13) 0.0511(7) Uani 1 1 d . . .
H24G H 0.4258 0.1595 0.1933 0.077 Uiso 1 1 calc R . .
H24H H 0.4190 0.2315 0.2362 0.077 Uiso 1 1 calc R . .
H24I H 0.4621 0.1327 0.2516 0.077 Uiso 1 1 calc R . .
O1S O 0.3737(3) 0.0318(2) 0.68861(13) 0.1029(11) Uani 1 1 d . . .
H1S H 0.4083 0.0435 0.7165 0.154 Uiso 1 1 calc R . .
C1S C 0.3860(3) 0.0927(3) 0.65275(18) 0.0819(12) Uani 1 1 d . . .
H1S1 H 0.4448 0.0867 0.6502 0.098 Uiso 1 1 calc R . .
H1S2 H 0.3786 0.1566 0.6638 0.098 Uiso 1 1 calc R . .
C2S C 0.3262(4) 0.0771(4) 0.60169(19) 0.112(2) Uani 1 1 d . . .
H2S1 H 0.3387 0.1211 0.5776 0.168 Uiso 1 1 calc R . .
H2S2 H 0.2679 0.0859 0.6036 0.168 Uiso 1 1 calc R . .
H2S3 H 0.3331 0.0139 0.5906 0.168 Uiso 1 1 calc R . .

loop_
_atom_site_aniso_label
_atom_site_aniso_U_11
_atom_site_aniso_U_22
_atom_site_aniso_U_33
_atom_site_aniso_U_23
_atom_site_aniso_U_13
_atom_site_aniso_U_12
Pt1 0.02279(6) 0.02316(5) 0.03807(6) 0.00087(3) 0.00803(4) -0.00030(3)
N1 0.0231(10) 0.0277(10) 0.0374(11) -0.0018(8) 0.0125(8) -0.0015(7)
C2 0.0280(12) 0.0292(12) 0.0388(13) -0.0008(9) 0.0151(10) 0.0003(9)
C3 0.0222(12) 0.0326(12) 0.0416(13) -0.0028(10) 0.0112(10) -0.0024(9)
C31 0.0221(12) 0.0306(12) 0.0446(14) 0.0039(10) 0.0105(10) 0.0007(9)
O311 0.0230(9) 0.0497(12) 0.0467(11) -0.0003(8) 0.0081(8) -0.0007(7)
O312 0.0260(9) 0.0365(9) 0.0453(10) 0.0011(8) 0.0153(8) 0.0027(7)
C4 0.0245(13) 0.0598(18) 0.0399(14) -0.0073(12) 0.0065(11) -0.0051(11)
C5 0.0303(14) 0.069(2) 0.0385(14) -0.0094(13) 0.0141(11) -0.0041(12)
C6 0.0232(12) 0.0421(14) 0.0428(14) -0.0025(11) 0.0138(10) -0.0015(9)
C7 0.0208(12) 0.0403(14) 0.0477(15) -0.0029(11) 0.0109(11) -0.0007(9)
C8 0.0306(14) 0.0615(18) 0.0430(15) -0.0056(12) 0.0156(12) -0.0034(12)
C9 0.0308(14) 0.0449(15) 0.0534(17) 0.0001(12) 0.0216(12) 0.0000(10)
C10 0.0235(12) 0.0258(11) 0.0554(16) 0.0025(10) 0.0156(11) 0.0020(8)
C101 0.0245(13) 0.0242(12) 0.0673(19) 0.0069(11) 0.0151(12) 0.0011(9)
O101 0.0281(10) 0.0463(11) 0.0697(14) 0.0027(10) 0.0094(10) -0.0040(9)
O102 0.0267(10) 0.0383(10) 0.0767(15) 0.0034(9) 0.0240(10) 0.0030(7)
C11 0.0243(12) 0.0229(11) 0.0518(15) 0.0005(10) 0.0080(11) -0.0006(8)
N12 0.0215(10) 0.0271(10) 0.0423(11) 0.0004(8) 0.0099(8) -0.0006(7)
S13 0.0292(3) 0.0315(3) 0.0459(4) 0.0066(3) 0.0024(3) -0.0017(2)
C14 0.0468(17) 0.0232(12) 0.0444(15) 0.0019(10) 0.0012(12) 0.0001(10)
C15 0.057(2) 0.0386(15) 0.0511(18) -0.0005(13) -0.0057(15) -0.0020(14)
C16 0.083(3) 0.0460(17) 0.0453(18) -0.0068(14) -0.0054(17) -0.0014(17)
C20B 0.092(6) 0.075(5) 0.035(3) -0.006(3) -0.002(3) -0.006(4)
C17 0.101(3) 0.0495(18) 0.0388(16) -0.0075(14) 0.0125(18) 0.0041(19)
C20A 0.142(9) 0.109(7) 0.039(4) -0.009(4) 0.017(5) 0.026(7)
C18 0.068(2) 0.0376(14) 0.0462(16) -0.0054(12) 0.0150(15) 0.0033(14)
C19 0.0514(17) 0.0245(12) 0.0370(13) -0.0018(10) 0.0086(12) 0.0001(10)
S21 0.0320(3) 0.0329(3) 0.0361(3) -0.0006(2) 0.0094(3) -0.0010(2)
N4 0.0278(10) 0.0242(9) 0.0407(11) 0.0010(8) 0.0053(8) -0.0001(8)
C411 0.0295(12) 0.0263(11) 0.0461(14) -0.0034(10) 0.0071(10) -0.0007(9)
C412 0.0456(16) 0.0360(14) 0.0464(15) -0.0010(11) 0.0050(12) -0.0004(11)
C413 0.0516(17) 0.0440(15) 0.0466(16) -0.0068(13) 0.0027(13) 0.0043(13)
C414 0.070(2) 0.064(2) 0.0502(18) -0.0071(15) 0.0021(16) 0.0080(18)
C421 0.0328(13) 0.0255(11) 0.0473(14) 0.0022(10) 0.0069(11) 0.0051(9)
C422 0.0326(13) 0.0315(12) 0.0482(15) -0.0005(11) 0.0076(11) 0.0048(10)
C423 0.0409(16) 0.0409(16) 0.098(3) 0.0058(16) 0.0222(17) 0.0127(13)
C424 0.0412(17) 0.0528(18) 0.077(2) 0.0065(16) 0.0236(16) 0.0117(14)
C431 0.0342(13) 0.0269(12) 0.0458(14) 0.0012(10) 0.0104(11) -0.0058(9)
C432 0.0327(13) 0.0310(12) 0.0541(16) 0.0017(11) 0.0135(11) -0.0063(10)
C433 0.0440(16) 0.0416(15) 0.0670(19) 0.0002(14) 0.0219(14) -0.0110(13)
C434 0.0420(17) 0.0564(19) 0.083(2) -0.0051(17) 0.0264(16) -0.0135(14)
C441 0.0253(11) 0.0256(11) 0.0423(13) 0.0040(9) 0.0082(10) 0.0007(9)
C442 0.0275(12) 0.0283(12) 0.0449(14) -0.0011(10) 0.0089(10) -0.0007(9)
C443 0.0309(13) 0.0425(15) 0.0451(15) 0.0057(11) 0.0115(11) 0.0041(10)
C444 0.0418(16) 0.066(2) 0.0449(16) 0.0005(14) 0.0072(13) -0.0005(14)
N2 0.0241(10) 0.0241(10) 0.0482(12) -0.0041(8) 0.0119(8) -0.0027(7)
C211 0.0261(12) 0.0304(12) 0.0539(15) -0.0064(11) 0.0141(11) -0.0090(9)
C212 0.0312(13) 0.0392(14) 0.0545(16) -0.0077(12) 0.0158(12) -0.0068(11)
C213 0.0303(14) 0.0460(15) 0.070(2) -0.0034(14) 0.0195(13) -0.0102(11)
C214 0.0351(16) 0.068(2) 0.077(2) -0.0125(17) 0.0113(15) -0.0175(15)
C221 0.0254(12) 0.0297(12) 0.0472(14) -0.0027(10) 0.0118(10) -0.0011(9)
C222 0.0437(16) 0.0403(14) 0.0477(16) -0.0070(12) 0.0127(13) 0.0020(12)
C223 0.0418(16) 0.0475(16) 0.0448(15) -0.0033(12) 0.0076(12) -0.0018(12)
C224 0.0402(18) 0.063(2) 0.062(2) -0.0050(16) -0.0016(15) 0.0080(14)
C231 0.0260(12) 0.0303(12) 0.0456(14) -0.0052(10) 0.0126(10) -0.0023(9)
C232 0.0401(14) 0.0362(14) 0.0497(15) 0.0002(12) 0.0111(12) -0.0031(11)
C233 0.0498(18) 0.0477(17) 0.0499(17) -0.0026(13) 0.0122(14) 0.0053(13)
C234 0.072(2) 0.074(2) 0.0516(19) 0.0072(17) 0.0126(17) 0.0034(19)
C241 0.0282(12) 0.0248(11) 0.0529(15) -0.0053(10) 0.0154(11) 0.0004(9)
C242 0.0279(12) 0.0295(12) 0.0560(15) -0.0053(11) 0.0169(11) 0.0010(10)
C243 0.0320(13) 0.0317(13) 0.0655(18) -0.0057(12) 0.0205(12) 0.0019(10)
C244 0.0351(15) 0.0452(16) 0.081(2) -0.0073(15) 0.0302(15) -0.0003(12)
O1S 0.123(3) 0.091(2) 0.088(2) 0.0022(19) 0.016(2) -0.019(2)
C1S 0.077(3) 0.070(3) 0.106(4) -0.010(2) 0.036(3) -0.012(2)
C2S 0.175(6) 0.081(3) 0.078(3) 0.000(3) 0.031(4) 0.011(4)

loop_
_atom_type_symbol
_atom_type_description
_atom_type_scat_dispersion_real
_atom_type_scat_dispersion_imag
_atom_type_scat_source
C C 0.0033 0.0016 'International Tables Vol C Tables 4.2.6.8 and 6.1.1.4'
N N 0.0061 0.0033 'International Tables Vol C Tables 4.2.6.8 and 6.1.1.4'
O O 0.0106 0.0060 'International Tables Vol C Tables 4.2.6.8 and 6.1.1.4'
Pt Pt -1.7033 8.3905 'International Tables Vol C Tables 4.2.6.8 and 6.1.1.4'
S S 0.1246 0.1234 'International Tables Vol C Tables 4.2.6.8 and 6.1.1.4'
H H 0.0000 0.0000 'International Tables Vol C Tables 4.2.6.8 and 6.1.1.4'

loop_
_geom_angle_atom_site_label_1
_geom_angle_atom_site_label_2
_geom_angle_atom_site_label_3
_geom_angle
_geom_angle_site_symmetry_1
_geom_angle_site_symmetry_3
_geom_angle_publ_flag
N12 Pt1 N1 79.80(8) . . ?
N12 Pt1 S13 94.80(6) . . ?
N1 Pt1 S13 174.55(6) . . ?
N12 Pt1 S21 175.72(6) . . ?
N1 Pt1 S21 95.92(6) . . ?
S13 Pt1 S21 89.48(3) . . ?
C2 N1 C6 118.5(2) . . ?
C2 N1 Pt1 127.00(17) . . ?
C6 N1 Pt1 114.54(17) . . ?
N1 C2 C3 123.2(2) . . ?
C2 C3 C4 118.1(2) . . ?
C2 C3 C31 119.8(2) . . ?
C4 C3 C31 122.1(2) . . ?
O312 C31 O311 127.3(2) . . ?
O312 C31 C3 116.7(2) . . ?
O311 C31 C3 116.0(2) . . ?
C3 C4 C5 119.5(3) . . ?
C6 C5 C4 119.8(3) . . ?
N1 C6 C5 120.9(2) . . ?
N1 C6 C7 115.3(2) . . ?
C5 C6 C7 123.8(2) . . ?
N12 C7 C8 121.3(2) . . ?
N12 C7 C6 115.1(2) . . ?
C8 C7 C6 123.5(3) . . ?
C7 C8 C9 118.7(3) . . ?
C10 C9 C8 120.5(3) . . ?
C9 C10 C11 118.5(2) . . ?
C9 C10 C101 121.2(2) . . ?
C11 C10 C101 120.4(3) . . ?
O102 C101 O101 127.9(3) . . ?
O102 C101 C10 115.3(3) . . ?
O101 C101 C10 116.8(3) . . ?
N12 C11 C10 122.3(3) . . ?
C11 N12 C7 118.7(2) . . ?
C11 N12 Pt1 126.23(19) . . ?
C7 N12 Pt1 115.06(17) . . ?
C14 S13 Pt1 104.68(10) . . ?
C15 C14 C19 119.4(3) . . ?
C15 C14 S13 119.9(3) . . ?
C19 C14 S13 120.7(2) . . ?
C16 C15 C14 120.9(3) . . ?
C15 C16 C17 119.8(3) . . ?
C15 C16 C20B 115.1(5) . . ?
C17 C16 C20B 125.0(5) . . ?
C18 C17 C16 119.7(3) . . ?
C18 C17 C20A 116.2(5) . . ?
C16 C17 C20A 124.0(5) . . ?
C17 C18 C19 120.9(3) . . ?
C18 C19 C14 119.3(3) . . ?
C18 C19 S21 120.9(3) . . ?
C14 C19 S21 119.8(2) . . ?
C19 S21 Pt1 104.60(10) . . ?
C421 N4 C431 106.04(17) . . ?
C421 N4 C441 110.67(18) . . ?
C431 N4 C441 111.07(18) . . ?
C421 N4 C411 111.55(18) . . ?
C431 N4 C411 111.59(19) . . ?
C441 N4 C411 106.01(17) . . ?
C412 C411 N4 115.0(2) . . ?
C411 C412 C413 111.3(2) . . ?
C412 C413 C414 111.7(3) . . ?
N4 C421 C422 116.45(19) . . ?
C421 C422 C423 109.9(2) . . ?
C424 C423 C422 113.0(3) . . ?
N4 C431 C432 115.52(19) . . ?
C433 C432 C431 110.3(2) . . ?
C434 C433 C432 112.2(2) . . ?
C442 C441 N4 115.06(19) . . ?
C441 C442 C443 109.2(2) . . ?
C442 C443 C444 112.0(2) . . ?
C231 N2 C221 106.24(18) . . ?
C231 N2 C211 110.88(18) . . ?
C221 N2 C211 112.04(19) . . ?
C231 N2 C241 111.34(19) . . ?
C221 N2 C241 111.08(19) . . ?
C211 N2 C241 105.37(17) . . ?
C212 C211 N2 115.5(2) . . ?
C211 C212 C213 110.6(2) . . ?
C214 C213 C212 113.1(2) . . ?
N2 C221 C222 115.5(2) . . ?
C221 C222 C223 111.3(2) . . ?
C224 C223 C222 113.9(3) . . ?
C232 C231 N2 115.3(2) . . ?
C231 C232 C233 109.5(2) . . ?
C232 C233 C234 111.9(3) . . ?
C242 C241 N2 116.13(19) . . ?
C241 C242 C243 109.4(2) . . ?
C244 C243 C242 112.3(2) . . ?
O1S C1S C2S 113.0(4) . . ?

loop_
_geom_bond_atom_site_label_1
_geom_bond_atom_site_label_2
_geom_bond_distance
_geom_bond_site_symmetry_2
_geom_bond_publ_flag
Pt1 N12 2.047(2) . ?
Pt1 N1 2.052(2) . ?
Pt1 S13 2.2489(7) . ?
Pt1 S21 2.2528(7) . ?
N1 C2 1.347(3) . ?
N1 C6 1.368(3) . ?
C2 C3 1.373(4) . ?
C3 C4 1.385(4) . ?
C3 C31 1.534(3) . ?
C31 O312 1.238(3) . ?
C31 O311 1.261(3) . ?
C4 C5 1.387(4) . ?
C5 C6 1.373(4) . ?
C6 C7 1.469(3) . ?
C7 N12 1.361(4) . ?
C7 C8 1.385(4) . ?
C8 C9 1.390(4) . ?
C9 C10 1.369(4) . ?
C10 C11 1.383(4) . ?
C10 C101 1.528(4) . ?
C101 O102 1.245(4) . ?
C101 O101 1.245(4) . ?
C11 N12 1.357(3) . ?
S13 C14 1.754(3) . ?
C14 C15 1.393(4) . ?
C14 C19 1.396(4) . ?
C15 C16 1.374(5) . ?
C16 C17 1.393(6) . ?
C16 C20B 1.499(8) . ?
C17 C18 1.379(5) . ?
C17 C20A 1.638(9) . ?
C18 C19 1.391(4) . ?
C19 S21 1.762(3) . ?
N4 C421 1.517(3) . ?
N4 C431 1.518(3) . ?
N4 C441 1.520(3) . ?
N4 C411 1.532(3) . ?
C411 C412 1.510(4) . ?
C412 C413 1.523(4) . ?
C413 C414 1.536(4) . ?
C421 C422 1.519(3) . ?
C422 C423 1.520(4) . ?
C423 C424 1.510(4) . ?
C431 C432 1.521(4) . ?
C432 C433 1.519(3) . ?
C433 C434 1.515(4) . ?
C441 C442 1.519(3) . ?
C442 C443 1.523(4) . ?
C443 C444 1.532(4) . ?
N2 C231 1.516(3) . ?
N2 C221 1.517(3) . ?
N2 C211 1.519(3) . ?
N2 C241 1.520(3) . ?
C211 C212 1.514(3) . ?
C212 C213 1.536(3) . ?
C213 C214 1.506(4) . ?
C221 C222 1.518(4) . ?
C222 C223 1.527(4) . ?
C223 C224 1.509(4) . ?
C231 C232 1.512(4) . ?
C232 C233 1.523(4) . ?
C233 C234 1.535(4) . ?
C241 C242 1.513(3) . ?
C242 C243 1.521(3) . ?
C243 C244 1.519(4) . ?
O1S C1S 1.377(5) . ?
C1S C2S 1.499(7) . ?
